data_4002307
loop_
_publ_author_name
'Bean, A.C.'
'Peper, S.M.'
'Albrecht-Schmitt, T.E.'

_publ_section_title
;
 Structural relationships, interconversion, and optical properties of the
 uranyl iodates, U O2 (I O3)2 and U O2 (I O3)2 (H2 O): a comparison of
 reactions under mild and supercritical conditions
;
_journal_name_full 'Chemistry of Materials (1,1989-)'
_journal_page_first 1266
_journal_page_last 1272
_journal_volume 13
_journal_year 2001
_chemical_formula_sum 'H2 I2 O9 U'
_chemical_name_systematic '(U O2) (I O3)2 (H2 O)'
_space_group_IT_number 60
_symmetry_space_group_name_Hall '-P 2n 2ab'
_symmetry_space_group_name_H-M 'P b c n'
_cell_angle_alpha 90
_cell_angle_beta 90
_cell_angle_gamma 90
_cell_formula_units_Z 4
_cell_length_a 8.452
_cell_length_b 7.707
_cell_length_c 12.271
_cell_volume 799.328
_citation_journal_id_ASTM CMATEX
_cod_data_source_file Bean_CMATEX_2001_934.cif
_cod_data_source_block H2I2O9U1
_cod_original_cell_volume 799.3275
_cod_original_formula_sum 'H2 I2 O9 U1'
_cod_database_code 4002307

loop_
_symmetry_equiv_pos_as_xyz
x,y,z
-x+1/2,-y+1/2,z+1/2
x+1/2,-y+1/2,-z
-x,y,-z+1/2
-x,-y,-z
x-1/2,y-1/2,-z-1/2
-x-1/2,y-1/2,z
x,-y,z-1/2

loop_
_atom_site_label
_atom_site_type_symbol
_atom_site_fract_x
_atom_site_fract_y
_atom_site_fract_z
_atom_site_occupancy
_atom_site_U_iso_or_equiv
O1 O-2 0.1771 0.0639 0.1712 1 0.0
O3 O-2 0.1205 -0.0322 0.4088 1 0.0
I1 I+5 0.3134 0.8998 0.4581 1 0.0
O2 O-2 0 0.7487 0.25 1 0.0
O5 O-2 0.3997 0.8228 0.3339 1 0.0
U1 U+6 0 0.0677 0.25 1 0.0
O4 O-2 0.3954 0.1175 0.4577 1 0.0
